data_7100083
_journal_name_full 'Chemical Communications'
_journal_paper_doi 10.1039/b504567c
_journal_year 2005
_chemical_formula_moiety ' C17 H42 Al N4 Ti, C24 B F20, C H2 Cl2 '
_chemical_formula_sum 'C42 H44 Al B Cl2 F20 N4 Ti'
_chemical_formula_weight 1141.40
_space_group_IT_number 14
_symmetry_cell_setting monoclinic
_symmetry_space_group_name_Hall '-P 2yn'
_symmetry_space_group_name_H-M 'P 1 21/n 1'
_cell_angle_alpha 90
_cell_angle_beta 109.7558(7)
_cell_angle_gamma 90
_cell_formula_units_Z 4
_cell_length_a 13.7837(2)
_cell_length_b 19.5766(3)
_cell_length_c 18.6673(2)
_cell_measurement_temperature 150
_cell_volume 4740.67(11)
_diffrn_ambient_temperature 150
_exptl_crystal_density_diffrn 1.599
_cod_depositor_comments
;
The following automatic conversions were performed:
'_symmetry_cell_setting' value 'Monoclinic' changed to 'monoclinic'
according to '/home/saulius/struct/CIF-dictionaries/cif_core.dic'
dictionary named 'cif_core.dic' version 2.4.1 from 2010-06-29.

Automatic conversion script
Id: cif_fix_enum 1527 2010-12-29 10:47:43Z saulius 
;
_cod_original_sg_symbol_H-M 'P 21/n'
_cod_original_formula_sum ' C42 H44 Al B Cl2 F20 N4 Ti '
_cod_database_code 7100083

loop_
_symmetry_equiv_pos_as_xyz
x,y,z
-x,-y,-z
-x+1/2,y+1/2,-z+1/2
x+1/2,-y+1/2,z+1/2

loop_
_atom_site_label
_atom_site_type_symbol
_atom_site_fract_x
_atom_site_fract_y
_atom_site_fract_z
_atom_site_U_iso_or_equiv
_atom_site_occupancy
_atom_site_adp_type
_atom_site_refinement_flags_posn
_atom_site_refinement_flags_adp
_atom_site_refinement_flags_occupancy
_atom_site_disorder_assembly
_atom_site_disorder_group
Ti1 Ti 0.68419(2) 0.315521(17) 0.631507(18) 0.0131 1.0000 Uani . . . . .
C1 C 0.81217(15) 0.23313(10) 0.64361(12) 0.0192 1.0000 Uani . . . . .
C2 C 0.56218(17) 0.23082(11) 0.62494(14) 0.0239 1.0000 Uani . . . . .
Al1 Al 0.68194(5) 0.17121(3) 0.61584(4) 0.0211 1.0000 Uani . . . . .
C3 C 0.6499(2) 0.12888(14) 0.51518(16) 0.0384 1.0000 Uani . . . . .
C4 C 0.7067(2) 0.10083(12) 0.69633(17) 0.0358 1.0000 Uani . . . . .
N1 N 0.65174(12) 0.32699(8) 0.53612(9) 0.0169 1.0000 Uani . . . . .
C5 C 0.62440(17) 0.33346(11) 0.45361(11) 0.0242 1.0000 Uani . . . . .
C6 C 0.6200(2) 0.40894(13) 0.43199(13) 0.0388 1.0000 Uani . . . . .
C7 C 0.5193(2) 0.30068(15) 0.41513(13) 0.0416 1.0000 Uani . . . . .
C8 C 0.7076(2) 0.29801(15) 0.43008(13) 0.0405 1.0000 Uani . . . . .
N2 N 0.73270(13) 0.31786(9) 0.76837(9) 0.0230 1.0000 Uani . . . . .
N3 N 0.79723(12) 0.40474(8) 0.66767(10) 0.0203 1.0000 Uani . . . . .
N4 N 0.58371(12) 0.39946(8) 0.65553(9) 0.0182 1.0000 Uani . . . . .
C9 C 0.83981(17) 0.34536(12) 0.79326(12) 0.0288 1.0000 Uani . . . . .
C10 C 0.84821(17) 0.41061(12) 0.75250(13) 0.0290 1.0000 Uani . . . . .
C11 C 0.72896(16) 0.46523(10) 0.63777(13) 0.0248 1.0000 Uani . . . . .
C12 C 0.63917(16) 0.46667(10) 0.66623(13) 0.0241 1.0000 Uani . . . . .
C13 C 0.56405(17) 0.37952(11) 0.72665(12) 0.0259 1.0000 Uani . . . . .
C14 C 0.66227(18) 0.36527(12) 0.79135(12) 0.0305 1.0000 Uani . . . . .
C15 C 0.73589(19) 0.25115(13) 0.80677(12) 0.0327 1.0000 Uani . . . . .
C16 C 0.87699(16) 0.40575(11) 0.63061(14) 0.0271 1.0000 Uani . . . . .
C17 C 0.48254(15) 0.40726(11) 0.59372(13) 0.0250 1.0000 Uani . . . . .
B1 B 0.17271(16) 0.19434(11) 0.60739(12) 0.0156 1.0000 Uani . . . . .
C18 C 0.26061(14) 0.13995(10) 0.60036(11) 0.0167 1.0000 Uani . . . . .
C19 C 0.31436(16) 0.09936(10) 0.66235(11) 0.0198 1.0000 Uani . . . . .
C20 C 0.38800(16) 0.05184(11) 0.66253(11) 0.0238 1.0000 Uani . . . . .
C21 C 0.41133(16) 0.04074(11) 0.59728(12) 0.0233 1.0000 Uani . . . . .
C22 C 0.35812(16) 0.07734(11) 0.53321(11) 0.0219 1.0000 Uani . . . . .
C23 C 0.28546(15) 0.12520(10) 0.53578(11) 0.0195 1.0000 Uani . . . . .
F1 F 0.29558(10) 0.10673(7) 0.72863(7) 0.0288 1.0000 Uani . . . . .
F2 F 0.43889(11) 0.01640(7) 0.72629(7) 0.0355 1.0000 Uani . . . . .
F3 F 0.48440(10) -0.00432(7) 0.59719(8) 0.0333 1.0000 Uani . . . . .
F4 F 0.37756(11) 0.06696(7) 0.46777(7) 0.0335 1.0000 Uani . . . . .
F5 F 0.23873(10) 0.15854(7) 0.46956(6) 0.0267 1.0000 Uani . . . . .
C24 C 0.13807(14) 0.25121(10) 0.53730(11) 0.0172 1.0000 Uani . . . . .
C25 C 0.21343(15) 0.28882(10) 0.52068(11) 0.0195 1.0000 Uani . . . . .
C26 C 0.19520(16) 0.33854(11) 0.46573(12) 0.0236 1.0000 Uani . . . . .
C27 C 0.09527(17) 0.35469(11) 0.42338(12) 0.0268 1.0000 Uani . . . . .
C28 C 0.01627(16) 0.32101(11) 0.43806(12) 0.0254 1.0000 Uani . . . . .
C29 C 0.03875(15) 0.27130(10) 0.49420(11) 0.0207 1.0000 Uani . . . . .
F6 F 0.31446(9) 0.27590(6) 0.56039(7) 0.0258 1.0000 Uani . . . . .
F7 F 0.27377(10) 0.37176(7) 0.45283(8) 0.0359 1.0000 Uani . . . . .
F8 F 0.07449(11) 0.40356(8) 0.36937(8) 0.0421 1.0000 Uani . . . . .
F9 F -0.08169(10) 0.33642(7) 0.39702(8) 0.0387 1.0000 Uani . . . . .
F10 F -0.04463(9) 0.24217(6) 0.50455(7) 0.0273 1.0000 Uani . . . . .
C30 C 0.07851(14) 0.14269(9) 0.60988(10) 0.0156 1.0000 Uani . . . . .
C31 C 0.01992(15) 0.10773(10) 0.54462(11) 0.0183 1.0000 Uani . . . . .
C32 C -0.05605(15) 0.06072(10) 0.54149(11) 0.0200 1.0000 Uani . . . . .
C33 C -0.07505(16) 0.04396(10) 0.60718(12) 0.0232 1.0000 Uani . . . . .
C34 C -0.01826(16) 0.07571(11) 0.67365(12) 0.0229 1.0000 Uani . . . . .
C35 C 0.05587(15) 0.12330(10) 0.67410(11) 0.0190 1.0000 Uani . . . . .
F11 F 0.03829(9) 0.11863(6) 0.47863(6) 0.0234 1.0000 Uani . . . . .
F12 F -0.10942(10) 0.02900(6) 0.47609(7) 0.0279 1.0000 Uani . . . . .
F13 F -0.14635(10) -0.00315(7) 0.60644(8) 0.0339 1.0000 Uani . . . . .
F14 F -0.03420(11) 0.05915(7) 0.73930(7) 0.0347 1.0000 Uani . . . . .
F15 F 0.10714(10) 0.15034(7) 0.74354(6) 0.0263 1.0000 Uani . . . . .
C36 C 0.21529(14) 0.24383(10) 0.68394(10) 0.0161 1.0000 Uani . . . . .
C37 C 0.14485(14) 0.28137(10) 0.70653(11) 0.0196 1.0000 Uani . . . . .
C38 C 0.16989(16) 0.32378(11) 0.76919(12) 0.0239 1.0000 Uani . . . . .
C39 C 0.27159(17) 0.33271(11) 0.81277(11) 0.0253 1.0000 Uani . . . . .
C40 C 0.34553(15) 0.29894(11) 0.79193(11) 0.0219 1.0000 Uani . . . . .
C41 C 0.31676(14) 0.25631(10) 0.72931(11) 0.0183 1.0000 Uani . . . . .
F16 F 0.04310(9) 0.27588(7) 0.66588(7) 0.0285 1.0000 Uani . . . . .
F17 F 0.09537(11) 0.35635(8) 0.78782(9) 0.0406 1.0000 Uani . . . . .
F18 F 0.29786(11) 0.37361(8) 0.87381(8) 0.0427 1.0000 Uani . . . . .
F19 F 0.44629(9) 0.30805(8) 0.83266(7) 0.0335 1.0000 Uani . . . . .
F20 F 0.39630(9) 0.22621(7) 0.71440(7) 0.0260 1.0000 Uani . . . . .
C42 C 0.1988(10) 0.5053(8) 0.6569(6) 0.0614 0.521(4) Uani D U P 1 1
Cl1 Cl 0.30948(16) 0.47506(10) 0.72449(19) 0.0760 0.521(4) Uani D U P 1 1
Cl2 Cl 0.1647(3) 0.4550(2) 0.5763(2) 0.1562 0.521(4) Uani D U P 1 1
C43 C 0.1701(11) 0.5120(8) 0.6361(6) 0.0571 0.479(4) Uani D U P 1 -2
Cl3 Cl 0.2642(3) 0.44715(16) 0.6639(3) 0.1039 0.479(4) Uani D U P 1 -2
Cl4 Cl 0.0925(3) 0.50198(15) 0.54092(13) 0.1063 0.479(4) Uani D U P 1 -2
H1 H 0.856(2) 0.2232(15) 0.6969(17) 0.041(7) 1.0000 Uiso . . . . .
H2 H 0.840(2) 0.2072(15) 0.6112(16) 0.042(8) 1.0000 Uiso . . . . .
H3 H 0.833(2) 0.2783(16) 0.6330(17) 0.046(8) 1.0000 Uiso . . . . .
H4 H 0.552(2) 0.2235(17) 0.6734(19) 0.056(9) 1.0000 Uiso . . . . .
H5 H 0.516(2) 0.1974(14) 0.5904(16) 0.038(7) 1.0000 Uiso . . . . .
H6 H 0.530(2) 0.2742(16) 0.6033(17) 0.046(8) 1.0000 Uiso . . . . .
H7 H 0.627(4) 0.161(3) 0.469(3) 0.117(17) 1.0000 Uiso . . . . .
H8 H 0.598(4) 0.097(2) 0.511(2) 0.097(14) 1.0000 Uiso . . . . .
H9 H 0.710(4) 0.106(3) 0.512(3) 0.120(17) 1.0000 Uiso . . . . .
H10 H 0.700(3) 0.057(2) 0.674(2) 0.079(12) 1.0000 Uiso . . . . .
H11 H 0.655(3) 0.100(2) 0.720(2) 0.092(14) 1.0000 Uiso . . . . .
H12 H 0.771(3) 0.1034(19) 0.736(2) 0.068(11) 1.0000 Uiso . . . . .
H61 H 0.6013 0.4133 0.3755 0.0457 1.0000 Uiso . . . . .
H62 H 0.6889 0.4304 0.4576 0.0457 1.0000 Uiso . . . . .
H63 H 0.5669 0.4326 0.4487 0.0457 1.0000 Uiso . . . . .
H71 H 0.5001 0.3049 0.3586 0.0461 1.0000 Uiso . . . . .
H72 H 0.4665 0.3243 0.4321 0.0461 1.0000 Uiso . . . . .
H73 H 0.5224 0.2513 0.4294 0.0461 1.0000 Uiso . . . . .
H81 H 0.6903 0.3019 0.3737 0.0507 1.0000 Uiso . . . . .
H82 H 0.7757 0.3202 0.4563 0.0507 1.0000 Uiso . . . . .
H83 H 0.7113 0.2487 0.4448 0.0507 1.0000 Uiso . . . . .
H91 H 0.8626 0.3547 0.8492 0.0310 1.0000 Uiso . . . . .
H92 H 0.8860 0.3103 0.7828 0.0310 1.0000 Uiso . . . . .
H101 H 0.9228 0.4216 0.7640 0.0317 1.0000 Uiso . . . . .
H102 H 0.8145 0.4484 0.7715 0.0317 1.0000 Uiso . . . . .
H111 H 0.7703 0.5079 0.6546 0.0292 1.0000 Uiso . . . . .
H112 H 0.7022 0.4632 0.5809 0.0292 1.0000 Uiso . . . . .
H121 H 0.6651 0.4781 0.7217 0.0280 1.0000 Uiso . . . . .
H122 H 0.5896 0.5027 0.6378 0.0280 1.0000 Uiso . . . . .
H131 H 0.5266 0.4176 0.7418 0.0331 1.0000 Uiso . . . . .
H132 H 0.5204 0.3374 0.7163 0.0331 1.0000 Uiso . . . . .
H141 H 0.6991 0.4094 0.8090 0.0375 1.0000 Uiso . . . . .
H142 H 0.6447 0.3439 0.8340 0.0375 1.0000 Uiso . . . . .
H151 H 0.6649 0.2314 0.7911 0.0397 1.0000 Uiso . . . . .
H152 H 0.7625 0.2579 0.8632 0.0397 1.0000 Uiso . . . . .
H153 H 0.7824 0.2192 0.7919 0.0397 1.0000 Uiso . . . . .
H161 H 0.8431 0.4019 0.5742 0.0334 1.0000 Uiso . . . . .
H162 H 0.9164 0.4496 0.6430 0.0334 1.0000 Uiso . . . . .
H163 H 0.9253 0.3665 0.6496 0.0334 1.0000 Uiso . . . . .
H171 H 0.4445 0.3629 0.5858 0.0284 1.0000 Uiso . . . . .
H172 H 0.4412 0.4433 0.6082 0.0284 1.0000 Uiso . . . . .
H173 H 0.4940 0.4209 0.5456 0.0284 1.0000 Uiso . . . . .
H421 H 0.2109 0.5531 0.6429 0.0746 0.5213 Uiso . . . 1 1
H422 H 0.1415 0.5050 0.6784 0.0746 0.5213 Uiso . . . 1 1
H431 H 0.2052 0.5574 0.6426 0.0711 0.4787 Uiso . . . 1 -2
H432 H 0.1259 0.5098 0.6689 0.0711 0.4787 Uiso . . . 1 -2

loop_
_atom_site_aniso_label
_atom_site_aniso_U_11
_atom_site_aniso_U_22
_atom_site_aniso_U_33
_atom_site_aniso_U_23
_atom_site_aniso_U_13
_atom_site_aniso_U_12
Ti1 0.01296(15) 0.01118(14) 0.01461(15) -0.00073(12) 0.00407(11) 0.00031(12)
C1 0.0167(9) 0.0152(9) 0.0263(10) 0.0000(8) 0.0081(8) 0.0026(7)
C2 0.0201(10) 0.0196(10) 0.0338(12) -0.0002(9) 0.0118(9) -0.0018(8)
Al1 0.0218(3) 0.0123(3) 0.0295(3) -0.0008(2) 0.0091(3) -0.0007(2)
C3 0.0479(16) 0.0247(12) 0.0401(14) -0.0119(11) 0.0118(12) -0.0033(11)
C4 0.0421(15) 0.0185(11) 0.0488(15) 0.0102(11) 0.0180(13) 0.0014(10)
N1 0.0181(8) 0.0152(8) 0.0175(7) -0.0010(6) 0.0060(6) 0.0009(6)
C5 0.0278(11) 0.0273(11) 0.0154(9) 0.0008(8) 0.0046(8) 0.0052(8)
C6 0.0551(16) 0.0370(14) 0.0221(11) 0.0118(10) 0.0099(11) 0.0117(12)
C7 0.0388(14) 0.0540(17) 0.0223(11) -0.0043(11) -0.0024(10) -0.0056(12)
C8 0.0505(15) 0.0536(16) 0.0227(11) 0.0061(11) 0.0194(11) 0.0200(13)
N2 0.0259(9) 0.0248(9) 0.0175(8) -0.0003(7) 0.0065(7) 0.0066(7)
N3 0.0153(8) 0.0150(8) 0.0285(9) -0.0033(7) 0.0045(7) -0.0003(6)
N4 0.0169(8) 0.0164(8) 0.0208(8) -0.0014(6) 0.0057(6) 0.0017(6)
C9 0.0269(11) 0.0308(11) 0.0198(10) -0.0053(9) -0.0037(8) 0.0045(9)
C10 0.0216(11) 0.0276(11) 0.0300(12) -0.0100(9) -0.0014(9) 0.0000(9)
C11 0.0240(10) 0.0104(9) 0.0385(12) -0.0002(8) 0.0086(9) 0.0005(8)
C12 0.0209(10) 0.0152(9) 0.0339(11) -0.0049(8) 0.0061(9) 0.0024(8)
C13 0.0291(11) 0.0278(11) 0.0258(11) -0.0013(9) 0.0158(9) 0.0053(9)
C14 0.0358(13) 0.0361(13) 0.0218(10) -0.0026(9) 0.0126(9) 0.0104(10)
C15 0.0433(14) 0.0354(12) 0.0206(11) 0.0072(9) 0.0121(10) 0.0073(11)
C16 0.0175(10) 0.0225(10) 0.0435(13) -0.0009(9) 0.0132(9) -0.0042(8)
C17 0.0164(10) 0.0236(10) 0.0309(11) -0.0030(9) 0.0025(8) 0.0056(8)
B1 0.0149(9) 0.0168(10) 0.0151(9) 0.0022(8) 0.0050(8) 0.0017(8)
C18 0.0162(9) 0.0174(9) 0.0165(9) 0.0001(7) 0.0056(7) 0.0008(7)
C19 0.0240(10) 0.0210(10) 0.0159(9) 0.0016(7) 0.0089(8) 0.0042(8)
C20 0.0239(11) 0.0239(10) 0.0201(10) 0.0027(8) 0.0031(8) 0.0081(8)
C21 0.0215(10) 0.0209(10) 0.0272(10) -0.0056(8) 0.0077(8) 0.0069(8)
C22 0.0228(10) 0.0262(10) 0.0189(10) -0.0053(8) 0.0099(8) -0.0007(8)
C23 0.0193(9) 0.0225(10) 0.0151(9) 0.0021(7) 0.0039(7) -0.0001(8)
F1 0.0399(7) 0.0335(7) 0.0167(6) 0.0098(5) 0.0146(5) 0.0171(6)
F2 0.0420(8) 0.0365(8) 0.0244(6) 0.0092(6) 0.0067(6) 0.0231(6)
F3 0.0285(7) 0.0334(7) 0.0372(7) -0.0086(6) 0.0100(6) 0.0145(6)
F4 0.0404(8) 0.0420(8) 0.0249(6) -0.0055(6) 0.0197(6) 0.0082(6)
F5 0.0329(7) 0.0335(7) 0.0139(5) 0.0048(5) 0.0080(5) 0.0066(5)
C24 0.0173(9) 0.0183(9) 0.0161(9) 0.0012(7) 0.0056(7) 0.0003(7)
C25 0.0149(9) 0.0214(10) 0.0198(9) 0.0017(8) 0.0027(7) -0.0011(7)
C26 0.0200(10) 0.0234(10) 0.0271(10) 0.0051(8) 0.0076(8) -0.0055(8)
C27 0.0300(11) 0.0232(11) 0.0234(10) 0.0121(8) 0.0039(9) 0.0010(9)
C28 0.0185(10) 0.0253(11) 0.0259(10) 0.0094(9) -0.0011(8) 0.0031(8)
C29 0.0162(9) 0.0208(10) 0.0237(10) 0.0045(8) 0.0050(8) -0.0004(8)
F6 0.0137(6) 0.0304(6) 0.0304(6) 0.0095(5) 0.0036(5) -0.0018(5)
F7 0.0273(7) 0.0392(8) 0.0416(8) 0.0172(6) 0.0120(6) -0.0092(6)
F8 0.0387(8) 0.0403(8) 0.0410(8) 0.0292(7) 0.0053(6) -0.0004(6)
F9 0.0197(6) 0.0419(8) 0.0440(8) 0.0223(6) -0.0028(6) 0.0047(6)
F10 0.0131(5) 0.0288(7) 0.0378(7) 0.0122(5) 0.0056(5) 0.0011(5)
C30 0.0153(9) 0.0147(9) 0.0163(9) 0.0015(7) 0.0047(7) 0.0028(7)
C31 0.0209(10) 0.0175(9) 0.0172(9) 0.0046(7) 0.0073(8) 0.0027(7)
C32 0.0194(10) 0.0166(9) 0.0206(10) -0.0016(7) 0.0023(8) 0.0008(7)
C33 0.0196(10) 0.0184(10) 0.0320(11) 0.0028(8) 0.0092(8) -0.0034(8)
C34 0.0259(11) 0.0258(11) 0.0206(10) 0.0060(8) 0.0126(8) 0.0004(8)
C35 0.0203(10) 0.0216(10) 0.0149(9) 0.0002(7) 0.0058(7) 0.0002(8)
F11 0.0299(6) 0.0259(6) 0.0143(5) 0.0006(5) 0.0074(5) -0.0047(5)
F12 0.0302(7) 0.0216(6) 0.0256(6) -0.0027(5) 0.0012(5) -0.0062(5)
F13 0.0327(7) 0.0292(7) 0.0410(8) 0.0026(6) 0.0142(6) -0.0136(6)
F14 0.0396(8) 0.0437(8) 0.0275(7) 0.0043(6) 0.0205(6) -0.0119(6)
F15 0.0309(7) 0.0328(7) 0.0172(6) -0.0027(5) 0.0108(5) -0.0071(5)
C36 0.0158(9) 0.0162(9) 0.0162(9) 0.0032(7) 0.0052(7) 0.0017(7)
C37 0.0115(9) 0.0207(9) 0.0245(10) -0.0017(8) 0.0033(7) 0.0003(7)
C38 0.0232(10) 0.0208(10) 0.0298(11) -0.0043(8) 0.0114(8) 0.0043(8)
C39 0.0310(11) 0.0255(11) 0.0185(9) -0.0049(8) 0.0073(8) -0.0019(9)
C40 0.0177(9) 0.0294(11) 0.0151(9) 0.0001(8) 0.0010(7) -0.0048(8)
C41 0.0160(9) 0.0225(10) 0.0179(9) 0.0029(7) 0.0078(7) 0.0004(7)
F16 0.0149(6) 0.0292(7) 0.0375(7) -0.0091(6) 0.0036(5) 0.0038(5)
F17 0.0314(7) 0.0436(8) 0.0480(9) -0.0210(7) 0.0148(6) 0.0088(6)
F18 0.0416(8) 0.0510(9) 0.0322(7) -0.0242(7) 0.0081(6) -0.0039(7)
F19 0.0186(6) 0.0525(9) 0.0238(6) -0.0070(6) -0.0001(5) -0.0060(6)
F20 0.0135(5) 0.0409(7) 0.0243(6) -0.0041(5) 0.0074(5) 0.0023(5)
C42 0.056(6) 0.072(7) 0.059(5) -0.039(5) 0.023(3) 0.013(3)
Cl1 0.0579(11) 0.0383(9) 0.129(2) 0.0176(11) 0.0284(12) 0.0076(7)
Cl2 0.169(3) 0.172(4) 0.116(3) -0.117(3) 0.034(3) -0.012(3)
C43 0.064(8) 0.062(5) 0.052(4) -0.003(5) 0.028(3) 0.010(4)
Cl3 0.104(2) 0.0667(17) 0.168(4) 0.062(2) 0.082(3) 0.0314(17)
Cl4 0.171(3) 0.0804(18) 0.0529(12) -0.0256(12) 0.0185(15) -0.0121(19)

loop_
_geom_bond_atom_site_label_1
_geom_bond_site_symmetry_1
_geom_bond_atom_site_label_2
_geom_bond_site_symmetry_2
_geom_bond_distance
_geom_bond_publ_flag
Ti1 . C1 . 2.344(2) yes
Ti1 . C2 . 2.335(2) yes
Ti1 . N1 . 1.6978(16) yes
Ti1 . N2 . 2.4128(16) yes
Ti1 . N3 . 2.2854(16) yes
Ti1 . N4 . 2.2890(16) yes
C1 . Al1 . 2.081(2) yes
C1 . H1 . 0.99(3) no
C1 . H2 . 0.97(3) no
C1 . H3 . 0.97(3) no
C2 . Al1 . 2.075(2) yes
C2 . H4 . 0.97(3) no
C2 . H5 . 0.99(3) no
C2 . H6 . 0.98(3) no
Al1 . C3 . 1.963(3) yes
Al1 . C4 . 1.981(3) yes
C3 . H7 . 1.03(5) no
C3 . H8 . 0.93(5) no
C3 . H9 . 0.96(5) no
C4 . H10 . 0.94(4) no
C4 . H11 . 0.95(5) no
C4 . H12 . 0.95(4) no
N1 . C5 . 1.462(3) yes
C5 . C6 . 1.528(3) yes
C5 . C7 . 1.524(3) yes
C5 . C8 . 1.527(3) yes
C6 . H61 . 1.000 no
C6 . H62 . 1.000 no
C6 . H63 . 1.000 no
C7 . H71 . 1.000 no
C7 . H72 . 1.000 no
C7 . H73 . 1.000 no
C8 . H81 . 1.000 no
C8 . H82 . 1.000 no
C8 . H83 . 1.000 no
N2 . C9 . 1.491(3) yes
N2 . C14 . 1.506(3) yes
N2 . C15 . 1.483(3) yes
N3 . C10 . 1.504(3) yes
N3 . C11 . 1.498(3) yes
N3 . C16 . 1.484(3) yes
N4 . C12 . 1.501(3) yes
N4 . C13 . 1.494(3) yes
N4 . C17 . 1.487(3) yes
C9 . C10 . 1.511(3) yes
C9 . H91 . 1.000 no
C9 . H92 . 1.000 no
C10 . H101 . 1.000 no
C10 . H102 . 1.000 no
C11 . C12 . 1.503(3) yes
C11 . H111 . 1.000 no
C11 . H112 . 1.000 no
C12 . H121 . 1.000 no
C12 . H122 . 1.000 no
C13 . C14 . 1.505(3) yes
C13 . H131 . 1.000 no
C13 . H132 . 1.000 no
C14 . H141 . 1.000 no
C14 . H142 . 1.000 no
C15 . H151 . 1.000 no
C15 . H152 . 1.000 no
C15 . H153 . 1.000 no
C16 . H161 . 1.000 no
C16 . H162 . 1.000 no
C16 . H163 . 1.000 no
C17 . H171 . 1.000 no
C17 . H172 . 1.000 no
C17 . H173 . 1.000 no
B1 . C18 . 1.651(3) yes
B1 . C24 . 1.661(3) yes
B1 . C30 . 1.659(3) yes
B1 . C36 . 1.661(3) yes
C18 . C19 . 1.393(3) yes
C18 . C23 . 1.390(3) yes
C19 . C20 . 1.376(3) yes
C19 . F1 . 1.355(2) yes
C20 . C21 . 1.378(3) yes
C20 . F2 . 1.351(2) yes
C21 . C22 . 1.374(3) yes
C21 . F3 . 1.339(2) yes
C22 . C23 . 1.384(3) yes
C22 . F4 . 1.352(2) yes
C23 . F5 . 1.353(2) yes
C24 . C25 . 1.391(3) yes
C24 . C29 . 1.390(3) yes
C25 . C26 . 1.374(3) yes
C25 . F6 . 1.362(2) yes
C26 . C27 . 1.373(3) yes
C26 . F7 . 1.353(2) yes
C27 . C28 . 1.377(3) yes
C27 . F8 . 1.349(2) yes
C28 . C29 . 1.386(3) yes
C28 . F9 . 1.342(2) yes
C29 . F10 . 1.354(2) yes
C30 . C31 . 1.393(3) yes
C30 . C35 . 1.390(3) yes
C31 . C32 . 1.380(3) yes
C31 . F11 . 1.356(2) yes
C32 . C33 . 1.377(3) yes
C32 . F12 . 1.345(2) yes
C33 . C34 . 1.372(3) yes
C33 . F13 . 1.344(2) yes
C34 . C35 . 1.381(3) yes
C34 . F14 . 1.355(2) yes
C35 . F15 . 1.357(2) yes
C36 . C37 . 1.392(3) yes
C36 . C41 . 1.390(3) yes
C37 . C38 . 1.380(3) yes
C37 . F16 . 1.355(2) yes
C38 . C39 . 1.374(3) yes
C38 . F17 . 1.351(2) yes
C39 . C40 . 1.377(3) yes
C39 . F18 . 1.338(2) yes
C40 . C41 . 1.381(3) yes
C40 . F19 . 1.351(2) yes
C41 . F20 . 1.354(2) yes
C42 . Cl1 . 1.723(7) yes
C42 . Cl2 . 1.726(7) yes
C42 . H421 . 1.000 no
C42 . H422 . 1.000 no
C43 . Cl3 . 1.762(9) yes
C43 . Cl4 . 1.747(8) yes
C43 . H431 . 1.000 no
C43 . H432 . 1.000 no
